data_4078204
loop_
_publ_author_name
'Gimbert-Suri\~nach, Carolina'
'Bhadbhade, Mohan'
'Colbran, Stephen B.'

_publ_section_title
;
 Bridgehead Hydrogen Atoms Are Important: Unusual Electrochemistry and
 Proton Reduction at Iron Dimers with Ferrocenyl-Substituted Phosphido
 Bridges
;
_journal_issue 9
_journal_name_full Organometallics
_journal_page_first 3480
_journal_paper_doi 10.1021/om201126w
_journal_volume 31
_journal_year 2012
_chemical_formula_sum 'C28 H24 Fe4 O6 P2'
_chemical_formula_weight 741.81
_chemical_name_systematic
; 
 ? 
;
_space_group_IT_number 33
_symmetry_cell_setting orthorhombic
_symmetry_space_group_name_Hall 'P 2c -2n'
_symmetry_space_group_name_H-M 'P n a 21'
_atom_sites_solution_hydrogens geom
_atom_sites_solution_primary direct
_atom_sites_solution_secondary difmap
_audit_creation_method SHELXL-97
_cell_angle_alpha 90.00
_cell_angle_beta 90.00
_cell_angle_gamma 90.00
_cell_formula_units_Z 4
_cell_length_a 7.7966(4)
_cell_length_b 31.8493(15)
_cell_length_c 11.5616(5)
_cell_measurement_reflns_used 3551
_cell_measurement_temperature 155(2)
_cell_measurement_theta_max 25.061
_cell_measurement_theta_min 2.689
_cell_volume 2870.9(2)
_computing_cell_refinement '<i>SAINT</i> (Bruker, 2007)'
_computing_data_collection '<i>APEX2</i> (Bruker, 2007)'
_computing_data_reduction '<i>SAINT</i>  '
_computing_molecular_graphics '<i>SHELXTL-Plus</i> (Sheldrick, 2008)'
_computing_structure_refinement '<i>SHELXL-97</i> (Sheldrick, 2008)'
_computing_structure_solution '<i>SHELXS-97</i> (Sheldrick, 2008)'
_diffrn_ambient_temperature 155(2)
_diffrn_measured_fraction_theta_full 0.995
_diffrn_measured_fraction_theta_max 0.995
_diffrn_measurement_device_type 'Bruker Kappa APEXII CCD Diffractometer'
_diffrn_measurement_method '\f scans and \w scans with \k offsets'
_diffrn_radiation_monochromator graphite
_diffrn_radiation_source 'fine-focus sealed tube'
_diffrn_radiation_type MoK\a
_diffrn_radiation_wavelength 0.71073
_diffrn_reflns_av_R_equivalents 0.0685
_diffrn_reflns_av_sigmaI/netI 0.0767
_diffrn_reflns_limit_h_max 9
_diffrn_reflns_limit_h_min -8
_diffrn_reflns_limit_k_max 36
_diffrn_reflns_limit_k_min -37
_diffrn_reflns_limit_l_max 13
_diffrn_reflns_limit_l_min -13
_diffrn_reflns_number 17933
_diffrn_reflns_theta_full 24.99
_diffrn_reflns_theta_max 24.99
_diffrn_reflns_theta_min 3.40
_exptl_absorpt_coefficient_mu 2.133
_exptl_absorpt_correction_T_max 0.9195
_exptl_absorpt_correction_T_min 0.6924
_exptl_absorpt_correction_type multi-scan
_exptl_absorpt_process_details '<i>SADABS</i> (Bruker, 2001)'
_exptl_crystal_colour 'Orange yellow'
_exptl_crystal_density_diffrn 1.716
_exptl_crystal_density_method 'not measured'
_exptl_crystal_description Plates
_exptl_crystal_F_000 1496
_exptl_crystal_size_max 0.19
_exptl_crystal_size_mid 0.11
_exptl_crystal_size_min 0.04
_refine_diff_density_max 1.094
_refine_diff_density_min -0.549
_refine_diff_density_rms 0.103
_refine_ls_abs_structure_details 'Flack H D (1983), Acta Cryst. A39, 876-881'
_refine_ls_abs_structure_Flack 0.04(2)
_refine_ls_extinction_method none
_refine_ls_goodness_of_fit_ref 1.059
_refine_ls_hydrogen_treatment mixed
_refine_ls_matrix_type full
_refine_ls_number_parameters 369
_refine_ls_number_reflns 4462
_refine_ls_number_restraints 13
_refine_ls_restrained_S_all 1.060
_refine_ls_R_factor_all 0.0734
_refine_ls_R_factor_gt 0.0430
_refine_ls_shift/su_max 0.001
_refine_ls_shift/su_mean 0.000
_refine_ls_structure_factor_coef Fsqd
_refine_ls_weighting_details 'calc w=1/[\s^2^(Fo^2^)+(0.0243P)^2^+2.9944P] where P=(Fo^2^+2Fc^2^)/3'
_refine_ls_weighting_scheme calc
_refine_ls_wR_factor_gt 0.0716
_refine_ls_wR_factor_ref 0.0808
_reflns_number_gt 3418
_reflns_number_total 4462
_reflns_threshold_expression >2sigma(I)
_cod_data_source_file om201126w_si_003.cif
_cod_data_source_block inpna21
_cod_depositor_comments
;
The following automatic conversions were performed:

'_symmetry_cell_setting' value 'Orthorhombic' changed to
'orthorhombic' according to
/home/saulius/struct/CIF-dictionaries/cif_core.dic dictionary named
'cif_core.dic' version 2.4.1 from 2010-06-29.

Automatic conversion script
Id: cif_fix_values 1715 2011-07-08 13:25:40Z adriana 
;
_cod_original_sg_symbol_H-M Pna2(1)
_cod_database_code 4078204

loop_
_symmetry_equiv_pos_as_xyz
'x, y, z'
'-x, -y, z+1/2'
'x+1/2, -y+1/2, z'
'-x+1/2, y+1/2, z+1/2'

loop_
_atom_site_label
_atom_site_type_symbol
_atom_site_fract_x
_atom_site_fract_y
_atom_site_fract_z
_atom_site_U_iso_or_equiv
_atom_site_adp_type
_atom_site_occupancy
_atom_site_symmetry_multiplicity
_atom_site_calc_flag
_atom_site_refinement_flags
Fe1A Fe 0.18056(12) 0.84977(3) 0.54225(8) 0.0256(2) Uani 1 1 d .
C1A C 0.1534(8) 0.7995(2) 0.4760(6) 0.0292(17) Uani 1 1 d .
O1A O 0.1347(8) 0.76791(16) 0.4320(5) 0.0592(18) Uani 1 1 d .
C2A C 0.2594(9) 0.8810(2) 0.4257(7) 0.038(2) Uani 1 1 d .
O2A O 0.3010(8) 0.90203(18) 0.3518(5) 0.0599(18) Uani 1 1 d .
C3A C 0.3665(10) 0.8355(2) 0.6206(7) 0.034(2) Uani 1 1 d .
O3A O 0.4818(7) 0.82552(17) 0.6758(5) 0.0555(17) Uani 1 1 d .
Fe1B Fe -0.04837(12) 0.84538(3) 0.70886(8) 0.0215(2) Uani 1 1 d .
C1B C -0.1488(9) 0.7953(2) 0.6888(5) 0.0299(18) Uani 1 1 d .
O1B O -0.2115(6) 0.76339(15) 0.6760(5) 0.0499(15) Uani 1 1 d .
C2B C -0.2105(9) 0.8739(2) 0.7831(6) 0.0245(16) Uani 1 1 d .
O2B O -0.3113(6) 0.89396(17) 0.8289(4) 0.0438(14) Uani 1 1 d .
C3B C 0.0867(10) 0.8253(2) 0.8222(7) 0.0337(19) Uani 1 1 d .
O3B O 0.1702(7) 0.81159(19) 0.8911(5) 0.0542(17) Uani 1 1 d .
P1A P -0.0966(2) 0.86172(5) 0.52721(15) 0.0241(4) Uani 1 1 d U
H1PA H -0.151(7) 0.8977(16) 0.496(4) 0.024(2) Uiso 1 1 d U
C1AC C -0.2360(9) 0.8343(2) 0.4254(5) 0.0314(19) Uani 1 1 d .
H1A1 H -0.2148 0.8037 0.4298 0.038 Uiso 1 1 calc R
H1A2 H -0.3576 0.8395 0.4454 0.038 Uiso 1 1 calc R
Fe1C Fe -0.31829(12) 0.83407(3) 0.15528(9) 0.0257(2) Uani 1 1 d .
C1C C -0.2000(8) 0.8498(2) 0.3056(6) 0.0241(16) Uani 1 1 d .
C2C C -0.0794(8) 0.8323(2) 0.2272(6) 0.0276(17) Uani 1 1 d .
H2C H -0.0112 0.8081 0.2403 0.033 Uiso 1 1 calc R
C3C C -0.0783(9) 0.8572(2) 0.1266(6) 0.0331(18) Uani 1 1 d .
H3C H -0.0091 0.8526 0.0602 0.040 Uiso 1 1 calc R
C4C C -0.1957(9) 0.8896(2) 0.1408(6) 0.0317(18) Uani 1 1 d .
H4C H -0.2218 0.9107 0.0854 0.038 Uiso 1 1 calc R
C5C C -0.2695(8) 0.8859(2) 0.2523(5) 0.0223(16) Uani 1 1 d .
H5C H -0.3513 0.9044 0.2855 0.027 Uiso 1 1 calc R
C6C C -0.5066(9) 0.7924(2) 0.1943(7) 0.039(2) Uani 1 1 d .
H6C H -0.5333 0.7825 0.2696 0.046 Uiso 1 1 calc R
C7C C -0.3871(11) 0.7746(3) 0.1157(9) 0.056(3) Uani 1 1 d .
H7C H -0.3175 0.7507 0.1295 0.067 Uiso 1 1 calc R
C8C C -0.3902(12) 0.7987(3) 0.0142(7) 0.058(3) Uani 1 1 d .
H8C H -0.3263 0.7935 -0.0543 0.070 Uiso 1 1 calc R
C9C C -0.5032(11) 0.8313(3) 0.0325(8) 0.057(3) Uani 1 1 d .
H9C H -0.5264 0.8532 -0.0210 0.068 Uiso 1 1 calc R
C10C C -0.5771(10) 0.8274(2) 0.1395(8) 0.047(2) Uani 1 1 d .
H10C H -0.6622 0.8454 0.1710 0.057 Uiso 1 1 calc R
P1B P 0.1268(2) 0.89854(6) 0.67171(16) 0.0306(5) Uani 1 1 d U
H1PB H 0.058(7) 0.9398(16) 0.637(5) 0.030(2) Uiso 1 1 d U
C1BD C 0.2768(9) 0.9208(2) 0.7753(6) 0.0347(19) Uani 1 1 d .
H1B1 H 0.3163 0.8990 0.8300 0.042 Uiso 1 1 calc R
H1B2 H 0.3780 0.9324 0.7346 0.042 Uiso 1 1 calc R
Fe1D Fe 0.25868(14) 0.99110(3) 0.97385(11) 0.0337(3) Uani 1 1 d .
C1D C 0.1823(9) 0.9557(2) 0.8404(6) 0.0348(19) Uani 1 1 d .
C2D C 0.1776(11) 0.9983(2) 0.8092(7) 0.044(2) Uani 1 1 d .
H2D H 0.2405 1.0108 0.7478 0.053 Uiso 1 1 calc R
C3D C 0.0617(12) 1.0199(3) 0.8856(9) 0.061(3) Uani 1 1 d .
H3D H 0.0351 1.0490 0.8845 0.074 Uiso 1 1 calc R
C4D C -0.0035(10) 0.9902(3) 0.9608(9) 0.058(3) Uani 1 1 d .
H4D H -0.0827 0.9954 1.0216 0.069 Uiso 1 1 calc R
C5D C 0.0680(9) 0.9504(3) 0.9320(6) 0.045(2) Uani 1 1 d .
H5D H 0.0420 0.9245 0.9690 0.054 Uiso 1 1 calc R
C6D C 0.4930(14) 0.9707(3) 1.0181(11) 0.084(4) Uani 1 1 d .
H6D H 0.5505 0.9476 0.9837 0.101 Uiso 1 1 calc R
C7D C 0.5074(11) 1.0105(4) 0.9829(10) 0.068(3) Uani 1 1 d .
H7D H 0.5741 1.0201 0.9196 0.082 Uiso 1 1 calc R
C8D C 0.4105(13) 1.0344(3) 1.0534(11) 0.066(3) Uani 1 1 d .
H8D H 0.3974 1.0640 1.0469 0.079 Uiso 1 1 calc R
C9D C 0.3328(13) 1.0096(5) 1.1365(9) 0.085(4) Uani 1 1 d .
H9D H 0.2606 1.0188 1.1977 0.103 Uiso 1 1 calc R
C10D C 0.3826(16) 0.9677(4) 1.1119(11) 0.086(4) Uani 1 1 d .
H10D H 0.3479 0.9430 1.1512 0.103 Uiso 1 1 calc R

loop_
_atom_site_aniso_label
_atom_site_aniso_U_11
_atom_site_aniso_U_22
_atom_site_aniso_U_33
_atom_site_aniso_U_23
_atom_site_aniso_U_13
_atom_site_aniso_U_12
Fe1A 0.0239(6) 0.0278(6) 0.0250(6) -0.0096(5) 0.0055(5) -0.0047(5)
C1A 0.030(4) 0.031(4) 0.027(4) 0.000(4) -0.005(4) 0.009(3)
O1A 0.092(5) 0.034(3) 0.052(4) -0.024(3) -0.037(3) 0.021(3)
C2A 0.028(5) 0.040(5) 0.047(6) -0.018(4) 0.016(4) -0.003(4)
O2A 0.068(5) 0.063(4) 0.049(4) 0.010(3) 0.035(3) -0.007(3)
C3A 0.024(5) 0.041(5) 0.038(5) -0.019(3) 0.007(4) -0.009(4)
O3A 0.025(3) 0.082(4) 0.060(5) -0.010(3) -0.014(3) -0.001(3)
Fe1B 0.0190(5) 0.0270(5) 0.0186(5) -0.0042(5) 0.0004(5) -0.0034(4)
C1B 0.024(4) 0.042(5) 0.024(5) 0.004(3) -0.005(3) -0.003(3)
O1B 0.062(4) 0.034(3) 0.053(4) 0.007(3) -0.025(3) -0.022(3)
C2B 0.014(4) 0.036(4) 0.023(4) 0.002(3) -0.003(3) -0.003(3)
O2B 0.032(3) 0.061(4) 0.039(3) -0.001(3) 0.006(3) 0.012(3)
C3B 0.025(5) 0.050(5) 0.026(5) -0.005(4) -0.001(4) -0.009(4)
O3B 0.042(4) 0.084(4) 0.037(4) 0.005(3) -0.021(3) 0.019(3)
P1A 0.0273(10) 0.0249(9) 0.0200(10) 0.0015(8) 0.0026(9) -0.0001(8)
C1AC 0.035(5) 0.036(4) 0.023(4) 0.002(3) -0.006(4) -0.005(3)
Fe1C 0.0260(6) 0.0293(6) 0.0218(5) 0.0036(5) -0.0008(5) -0.0019(5)
C1C 0.017(4) 0.027(4) 0.028(4) 0.009(3) -0.001(3) 0.002(3)
C2C 0.024(4) 0.038(4) 0.021(4) 0.001(3) 0.008(4) 0.004(3)
C3C 0.023(4) 0.055(5) 0.021(4) 0.001(3) 0.009(3) 0.003(4)
C4C 0.029(4) 0.042(4) 0.024(5) 0.014(3) 0.002(4) -0.012(4)
C5C 0.017(4) 0.027(4) 0.023(4) -0.005(3) -0.004(3) 0.003(3)
C6C 0.027(5) 0.052(5) 0.037(5) 0.006(4) 0.000(4) -0.020(4)
C7C 0.051(6) 0.038(5) 0.079(7) -0.008(5) -0.018(5) 0.004(4)
C8C 0.058(7) 0.078(7) 0.038(6) -0.030(5) -0.001(5) -0.027(6)
C9C 0.044(6) 0.082(7) 0.044(6) 0.015(6) -0.018(5) -0.014(5)
C10C 0.034(5) 0.044(5) 0.064(7) 0.001(5) -0.006(5) -0.009(4)
P1B 0.0288(10) 0.0354(10) 0.0274(11) -0.0140(8) 0.0074(9) -0.0074(9)
C1BD 0.034(5) 0.040(4) 0.030(5) -0.011(3) -0.003(4) -0.014(3)
Fe1D 0.0387(7) 0.0288(5) 0.0337(6) -0.0045(5) 0.0041(6) 0.0025(5)
C1D 0.037(5) 0.021(4) 0.047(5) -0.007(3) 0.005(4) -0.003(3)
C2D 0.065(6) 0.034(5) 0.034(5) -0.006(4) -0.008(5) -0.005(4)
C3D 0.050(7) 0.027(5) 0.107(9) -0.023(5) -0.049(6) 0.006(5)
C4D 0.030(5) 0.073(7) 0.070(6) -0.053(6) 0.005(5) -0.008(5)
C5D 0.036(5) 0.053(5) 0.044(6) -0.015(4) 0.021(4) -0.011(4)
C6D 0.082(9) 0.051(7) 0.119(11) -0.040(7) -0.029(8) 0.037(6)
C7D 0.045(6) 0.084(8) 0.074(7) -0.018(7) -0.005(6) 0.003(6)
C8D 0.064(7) 0.052(6) 0.081(8) -0.007(6) -0.041(7) 0.014(5)
C9D 0.060(7) 0.153(13) 0.043(8) -0.047(8) -0.033(6) 0.023(8)
C10D 0.102(10) 0.084(9) 0.072(8) 0.046(7) -0.035(7) -0.037(7)

loop_
_atom_type_symbol
_atom_type_description
_atom_type_scat_dispersion_real
_atom_type_scat_dispersion_imag
_atom_type_scat_source
C C 0.0033 0.0016 'International Tables Vol C Tables 4.2.6.8 and 6.1.1.4'
H H 0.0000 0.0000 'International Tables Vol C Tables 4.2.6.8 and 6.1.1.4'
O O 0.0106 0.0060 'International Tables Vol C Tables 4.2.6.8 and 6.1.1.4'
P P 0.1023 0.0942 'International Tables Vol C Tables 4.2.6.8 and 6.1.1.4'
Fe Fe 0.3463 0.8444 'International Tables Vol C Tables 4.2.6.8 and 6.1.1.4'

loop_
_geom_angle_atom_site_label_1
_geom_angle_atom_site_label_2
_geom_angle_atom_site_label_3
_geom_angle
C3A Fe1A C2A 104.3(3)
C3A Fe1A C1A 95.0(3)
C2A Fe1A C1A 102.5(3)
C3A Fe1A P1B 89.4(2)
C2A Fe1A P1B 100.7(2)
C1A Fe1A P1B 154.5(2)
C3A Fe1A P1A 152.8(2)
C2A Fe1A P1A 100.5(2)
C1A Fe1A P1A 90.3(2)
P1B Fe1A P1A 75.19(7)
C3A Fe1A Fe1B 99.6(2)
C2A Fe1A Fe1B 144.8(2)
C1A Fe1A Fe1B 100.7(2)
P1B Fe1A Fe1B 53.79(5)
P1A Fe1A Fe1B 53.18(5)
O1A C1A Fe1A 178.7(7)
O2A C2A Fe1A 176.2(7)
O3A C3A Fe1A 176.5(7)
C2B Fe1B C1B 101.9(3)
C2B Fe1B C3B 104.3(3)
C1B Fe1B C3B 91.9(3)
C2B Fe1B P1A 102.6(2)
C1B Fe1B P1A 90.7(2)
C3B Fe1B P1A 151.8(2)
C2B Fe1B P1B 98.1(2)
C1B Fe1B P1B 157.5(2)
C3B Fe1B P1B 93.0(2)
P1A Fe1B P1B 74.89(7)
C2B Fe1B Fe1A 144.0(2)
C1B Fe1B Fe1A 104.4(2)
C3B Fe1B Fe1A 98.9(2)
P1A Fe1B Fe1A 53.36(6)
P1B Fe1B Fe1A 53.09(5)
O1B C1B Fe1B 179.5(7)
O2B C2B Fe1B 176.8(6)
O3B C3B Fe1B 177.9(7)
C1AC P1A Fe1B 127.2(2)
C1AC P1A Fe1A 123.6(3)
Fe1B P1A Fe1A 73.46(6)
C1AC P1A P1B 175.9(3)
Fe1B P1A P1B 52.91(6)
Fe1A P1A P1B 52.34(6)
C1AC P1A H1PA 93(2)
Fe1B P1A H1PA 123(2)
Fe1A P1A H1PA 120(2)
P1B P1A H1PA 90(2)
C1C C1AC P1A 109.1(5)
C1C C1AC H1A1 109.9
P1A C1AC H1A1 109.9
C1C C1AC H1A2 109.9
P1A C1AC H1A2 109.9
H1A1 C1AC H1A2 108.3
C4C Fe1C C7C 158.2(4)
C4C Fe1C C9C 108.5(3)
C7C Fe1C C9C 67.2(3)
C4C Fe1C C6C 159.1(3)
C7C Fe1C C6C 41.0(3)
C9C Fe1C C6C 67.2(3)
C4C Fe1C C1C 68.9(3)
C7C Fe1C C1C 123.0(3)
C9C Fe1C C1C 159.1(4)
C6C Fe1C C1C 107.4(3)
C4C Fe1C C5C 40.9(2)
C7C Fe1C C5C 159.4(3)
C9C Fe1C C5C 123.8(3)
C6C Fe1C C5C 122.9(3)
C1C Fe1C C5C 40.7(2)
C4C Fe1C C10C 123.6(3)
C7C Fe1C C10C 67.6(3)
C9C Fe1C C10C 39.4(3)
C6C Fe1C C10C 40.1(3)
C1C Fe1C C10C 123.5(3)
C5C Fe1C C10C 108.7(3)
C4C Fe1C C3C 40.1(3)
C7C Fe1C C3C 123.1(3)
C9C Fe1C C3C 123.7(3)
C6C Fe1C C3C 159.5(3)
C1C Fe1C C3C 68.5(3)
C5C Fe1C C3C 67.9(3)
C10C Fe1C C3C 158.9(3)
C4C Fe1C C2C 68.0(3)
C7C Fe1C C2C 108.0(3)
C9C Fe1C C2C 159.1(3)
C6C Fe1C C2C 123.5(3)
C1C Fe1C C2C 40.8(3)
C5C Fe1C C2C 68.0(3)
C10C Fe1C C2C 159.7(3)
C3C Fe1C C2C 40.4(3)
C4C Fe1C C8C 122.9(3)
C7C Fe1C C8C 40.2(3)
C9C Fe1C C8C 39.5(3)
C6C Fe1C C8C 67.8(3)
C1C Fe1C C8C 159.4(4)
C5C Fe1C C8C 158.8(3)
C10C Fe1C C8C 66.6(4)
C3C Fe1C C8C 108.6(3)
C2C Fe1C C8C 123.8(3)
C5C C1C C2C 107.1(6)
C5C C1C C1AC 126.8(6)
C2C C1C C1AC 125.9(6)
C5C C1C Fe1C 69.7(4)
C2C C1C Fe1C 70.0(4)
C1AC C1C Fe1C 128.8(5)
C3C C2C C1C 108.2(6)
C3C C2C Fe1C 69.7(4)
C1C C2C Fe1C 69.2(4)
C3C C2C H2C 125.9
C1C C2C H2C 125.9
Fe1C C2C H2C 126.7
C4C C3C C2C 108.5(6)
C4C C3C Fe1C 69.2(4)
C2C C3C Fe1C 69.9(4)
C4C C3C H3C 125.8
C2C C3C H3C 125.8
Fe1C C3C H3C 126.7
C3C C4C C5C 108.2(6)
C3C C4C Fe1C 70.7(4)
C5C C4C Fe1C 70.0(4)
C3C C4C H4C 125.9
C5C C4C H4C 125.9
Fe1C C4C H4C 125.0
C1C C5C C4C 108.0(6)
C1C C5C Fe1C 69.6(4)
C4C C5C Fe1C 69.0(4)
C1C C5C H5C 126.0
C4C C5C H5C 126.0
Fe1C C5C H5C 127.0
C10C C6C C7C 106.7(8)
C10C C6C Fe1C 70.3(4)
C7C C6C Fe1C 69.1(4)
C10C C6C H6C 126.7
C7C C6C H6C 126.7
Fe1C C6C H6C 125.5
C8C C7C C6C 107.8(8)
C8C C7C Fe1C 71.4(5)
C6C C7C Fe1C 69.8(4)
C8C C7C H7C 126.1
C6C C7C H7C 126.1
Fe1C C7C H7C 124.3
C9C C8C C7C 107.1(8)
C9C C8C Fe1C 68.9(5)
C7C C8C Fe1C 68.4(5)
C9C C8C H8C 126.4
C7C C8C H8C 126.4
Fe1C C8C H8C 127.8
C10C C9C C8C 109.8(8)
C10C C9C Fe1C 70.8(5)
C8C C9C Fe1C 71.6(5)
C10C C9C H9C 125.1
C8C C9C H9C 125.1
Fe1C C9C H9C 124.0
C9C C10C C6C 108.5(8)
C9C C10C Fe1C 69.8(5)
C6C C10C Fe1C 69.6(4)
C9C C10C H10C 125.7
C6C C10C H10C 125.7
Fe1C C10C H10C 126.4
C1BD P1B Fe1A 127.0(2)
C1BD P1B Fe1B 124.5(3)
Fe1A P1B Fe1B 73.12(6)
C1BD P1B P1A 176.6(3)
Fe1A P1B P1A 52.47(6)
Fe1B P1B P1A 52.19(6)
C1BD P1B H1PB 94(2)
Fe1A P1B H1PB 121(2)
Fe1B P1B H1PB 121(2)
P1A P1B H1PB 89(2)
C1D C1BD P1B 107.3(5)
C1D C1BD H1B1 110.3
P1B C1BD H1B1 110.3
C1D C1BD H1B2 110.3
P1B C1BD H1B2 110.3
H1B1 C1BD H1B2 108.5
C1D Fe1D C6D 106.6(3)
C1D Fe1D C10D 123.2(5)
C6D Fe1D C10D 40.4(4)
C1D Fe1D C2D 40.9(3)
C6D Fe1D C2D 124.3(5)
C10D Fe1D C2D 160.4(5)
C1D Fe1D C5D 40.4(3)
C6D Fe1D C5D 121.4(4)
C10D Fe1D C5D 107.8(4)
C2D Fe1D C5D 67.6(3)
C1D Fe1D C8D 154.5(5)
C6D Fe1D C8D 64.9(4)
C10D Fe1D C8D 67.2(4)
C2D Fe1D C8D 122.0(4)
C5D Fe1D C8D 164.8(4)
C1D Fe1D C7D 119.6(4)
C6D Fe1D C7D 38.5(4)
C10D Fe1D C7D 67.3(4)
C2D Fe1D C7D 108.2(4)
C5D Fe1D C7D 154.4(4)
C8D Fe1D C7D 38.6(4)
C1D Fe1D C4D 68.8(3)
C6D Fe1D C4D 157.3(5)
C10D Fe1D C4D 122.2(5)
C2D Fe1D C4D 67.7(4)
C5D Fe1D C4D 40.9(3)
C8D Fe1D C4D 128.5(4)
C7D Fe1D C4D 163.2(4)
C1D Fe1D C9D 162.0(5)
C6D Fe1D C9D 66.6(4)
C10D Fe1D C9D 40.9(4)
C2D Fe1D C9D 156.8(5)
C5D Fe1D C9D 127.4(5)
C8D Fe1D C9D 39.5(4)
C7D Fe1D C9D 66.3(4)
C4D Fe1D C9D 110.6(4)
C1D Fe1D C3D 69.4(3)
C6D Fe1D C3D 161.8(6)
C10D Fe1D C3D 156.6(6)
C2D Fe1D C3D 41.3(3)
C5D Fe1D C3D 67.7(3)
C8D Fe1D C3D 110.8(3)
C7D Fe1D C3D 126.9(4)
C4D Fe1D C3D 39.3(4)
C9D Fe1D C3D 122.4(4)
C5D C1D C2D 107.2(7)
C5D C1D C1BD 126.4(6)
C2D C1D C1BD 126.0(7)
C5D C1D Fe1D 70.9(4)
C2D C1D Fe1D 70.2(4)
C1BD C1D Fe1D 130.1(5)
C1D C2D C3D 108.8(8)
C1D C2D Fe1D 68.9(5)
C3D C2D Fe1D 70.9(5)
C1D C2D H2D 125.6
C3D C2D H2D 125.6
Fe1D C2D H2D 126.2
C4D C3D C2D 106.8(7)
C4D C3D Fe1D 69.9(5)
C2D C3D Fe1D 67.8(5)
C4D C3D H3D 126.6
C2D C3D H3D 126.6
Fe1D C3D H3D 127.2
C3D C4D C5D 108.6(8)
C3D C4D Fe1D 70.7(5)
C5D C4D Fe1D 68.9(5)
C3D C4D H4D 125.7
C5D C4D H4D 125.7
Fe1D C4D H4D 126.2
C1D C5D C4D 108.6(7)
C1D C5D Fe1D 68.6(4)
C4D C5D Fe1D 70.2(5)
C1D C5D H5D 125.7
C4D C5D H5D 125.7
Fe1D C5D H5D 127.0
C7D C6D C10D 110.8(9)
C7D C6D Fe1D 72.0(6)
C10D C6D Fe1D 69.9(6)
C7D C6D H6D 124.6
C10D C6D H6D 124.6
Fe1D C6D H6D 125.0
C6D C7D C8D 107.8(10)
C6D C7D Fe1D 69.4(6)
C8D C7D Fe1D 70.7(6)
C6D C7D H7D 126.1
C8D C7D H7D 126.1
Fe1D C7D H7D 125.4
C7D C8D C9D 110.0(10)
C7D C8D Fe1D 70.7(6)
C9D C8D Fe1D 70.9(6)
C7D C8D H8D 125.0
C9D C8D H8D 125.0
Fe1D C8D H8D 125.0
C8D C9D C10D 106.1(10)
C8D C9D Fe1D 69.6(5)
C10D C9D Fe1D 67.9(5)
C8D C9D H9D 126.9
C10D C9D H9D 126.9
Fe1D C9D H9D 127.2
C6D C10D C9D 105.2(9)
C6D C10D Fe1D 69.6(6)
C9D C10D Fe1D 71.3(5)
C6D C10D H10D 127.4
C9D C10D H10D 127.4
Fe1D C10D H10D 123.4

loop_
_geom_bond_atom_site_label_1
_geom_bond_atom_site_label_2
_geom_bond_distance
Fe1A C3A 1.768(9)
Fe1A C2A 1.784(9)
Fe1A C1A 1.786(7)
Fe1A P1B 2.1973(19)
Fe1A P1A 2.201(2)
Fe1A Fe1B 2.6299(13)
C1A O1A 1.138(7)
C2A O2A 1.132(8)
C3A O3A 1.148(8)
Fe1B C2B 1.778(8)
Fe1B C1B 1.791(7)
Fe1B C3B 1.799(9)
Fe1B P1A 2.196(2)
Fe1B P1B 2.217(2)
C1B O1B 1.138(7)
C2B O2B 1.142(7)
C3B O3B 1.118(8)
P1A C1AC 1.825(7)
P1A P1B 2.684(3)
P1A H1PA 1.28(5)
C1AC C1C 1.498(9)
C1AC H1A1 0.9900
C1AC H1A2 0.9900
Fe1C C4C 2.019(6)
Fe1C C7C 2.020(8)
Fe1C C9C 2.025(8)
Fe1C C6C 2.029(7)
Fe1C C1C 2.030(7)
Fe1C C5C 2.031(6)
Fe1C C10C 2.038(8)
Fe1C C3C 2.038(7)
Fe1C C2C 2.040(7)
Fe1C C8C 2.060(7)
C1C C5C 1.413(9)
C1C C2C 1.419(9)
C2C C3C 1.406(9)
C2C H2C 0.9500
C3C C4C 1.391(9)
C3C H3C 0.9500
C4C C5C 1.417(8)
C4C H4C 0.9500
C5C H5C 0.9500
C6C C10C 1.393(10)
C6C C7C 1.420(10)
C6C H6C 0.9500
C7C C8C 1.402(11)
C7C H7C 0.9500
C8C C9C 1.379(11)
C8C H8C 0.9500
C9C C10C 1.370(12)
C9C H9C 0.9500
C10C H10C 0.9500
P1B C1BD 1.818(7)
P1B H1PB 1.47(5)
C1BD C1D 1.530(9)
C1BD H1B1 0.9900
C1BD H1B2 0.9900
Fe1D C1D 2.002(7)
Fe1D C6D 2.005(10)
Fe1D C10D 2.009(9)
Fe1D C2D 2.019(8)
Fe1D C5D 2.032(8)
Fe1D C8D 2.037(9)
Fe1D C7D 2.038(9)
Fe1D C4D 2.050(8)
Fe1D C9D 2.054(9)
Fe1D C3D 2.060(8)
C1D C5D 1.395(9)
C1D C2D 1.404(10)
C2D C3D 1.439(12)
C2D H2D 0.9500
C3D C4D 1.383(12)
C3D H3D 0.9500
C4D C5D 1.425(10)
C4D H4D 0.9500
C5D H5D 0.9500
C6D C7D 1.335(13)
C6D C10D 1.387(14)
C6D H6D 0.9500
C7D C8D 1.348(12)
C7D H7D 0.9500
C8D C9D 1.384(14)
C8D H8D 0.9500
C9D C10D 1.419(15)
C9D H9D 0.9500
C10D H10D 0.9500
